data_7018759
loop_
_publ_author_name
'Cabeza, Javier A.'
'Garc\'ia-\'Alvarez, Pablo'
'P\'erez-Carre\~no, Enrique'
'Pruneda, Vanessa'

_publ_section_title
;
 Deprotonation of C-alkyl groups of cationic N-heterocyclic ligands.
;
_journal_issue 15
_journal_name_full 'Dalton transactions (Cambridge, England : 2003)'
_journal_page_first 4313
_journal_page_last 4315
_journal_paper_doi 10.1039/c2dt30246b
_journal_volume 41
_journal_year 2012
_chemical_formula_moiety 'C17 H12 N2 O9 Ru3'
_chemical_formula_sum 'C17 H12 N2 O9 Ru3'
_chemical_formula_weight 691.50
_chemical_name_systematic
;
?
;
_space_group_IT_number 2
_symmetry_cell_setting triclinic
_symmetry_space_group_name_Hall '-P 1'
_symmetry_space_group_name_H-M 'P -1'
_atom_sites_solution_hydrogens geom
_atom_sites_solution_primary direct
_atom_sites_solution_secondary difmap
_audit_creation_method SHELXL-97
_cell_angle_alpha 67.189(2)
_cell_angle_beta 78.126(2)
_cell_angle_gamma 66.617(2)
_cell_formula_units_Z 2
_cell_length_a 9.8219(2)
_cell_length_b 10.5531(2)
_cell_length_c 12.9125(3)
_cell_measurement_reflns_used 29036
_cell_measurement_temperature 293(2)
_cell_measurement_theta_max 74.06
_cell_measurement_theta_min 3.72
_cell_volume 1130.27(5)
_computing_cell_refinement
;
CrysAlisPro, Oxford Diffraction Ltd.,
Version 1.171.33.41 (release 06-05-2009 CrysAlis171 .NET)
(compiled May 6 2009,17:20:42)
;
_computing_data_collection
;
CrysAlisPro, Oxford Diffraction Ltd.,
Version 1.171.33.41 (release 06-05-2009 CrysAlis171 .NET)
(compiled May 6 2009,17:20:42)
;
_computing_data_reduction
;
CrysAlisPro, Oxford Diffraction Ltd.,
Version 1.171.33.41 (release 06-05-2009 CrysAlis171 .NET)
(compiled May 6 2009,17:20:42)
;
_computing_molecular_graphics 'PLATON (Spek, 2008)'
_computing_publication_material 'SHELXL-97 (Sheldrick, 2008)'
_computing_structure_refinement 'SHELXL-97 (Sheldrick, 2008)'
_computing_structure_solution 'DIRDIF-08 (Beurskens et al., 2008)'
_diffrn_ambient_temperature 293(2)
_diffrn_measured_fraction_theta_full 0.998
_diffrn_measured_fraction_theta_max 0.998
_diffrn_measurement_device_type 'Xcalibur, Onyx, Nova'
_diffrn_radiation_monochromator mirror
_diffrn_radiation_source 'fine-focus sealed tube'
_diffrn_radiation_type CuK\a
_diffrn_radiation_wavelength 1.54184
_diffrn_reflns_av_R_equivalents 0.0390
_diffrn_reflns_av_sigmaI/netI 0.0165
_diffrn_reflns_limit_h_max 12
_diffrn_reflns_limit_h_min -12
_diffrn_reflns_limit_k_max 13
_diffrn_reflns_limit_k_min -13
_diffrn_reflns_limit_l_max 16
_diffrn_reflns_limit_l_min -16
_diffrn_reflns_number 33320
_diffrn_reflns_theta_full 74.06
_diffrn_reflns_theta_max 74.06
_diffrn_reflns_theta_min 3.72
_exptl_absorpt_coefficient_mu 16.477
_exptl_absorpt_correction_T_max 1.00000
_exptl_absorpt_correction_T_min 0.27110
_exptl_absorpt_correction_type multi-scan
_exptl_absorpt_process_details
;
CrysAlisPro, Oxford Diffraction Ltd.,
Version 1.171.33.41 (release 06-05-2009 CrysAlis171 .NET)
(compiled May 6 2009,17:20:42)
Empirical absorption correction using spherical harmonics,
implemented in SCALE3 ABSPACK scaling algorithm.
;
_exptl_crystal_colour orange
_exptl_crystal_density_diffrn 2.032
_exptl_crystal_density_method 'not measured'
_exptl_crystal_description fragment
_exptl_crystal_F_000 664
_exptl_crystal_size_max 0.1978
_exptl_crystal_size_mid 0.1127
_exptl_crystal_size_min 0.0527
_refine_diff_density_max 0.652
_refine_diff_density_min -1.167
_refine_diff_density_rms 0.124
_refine_ls_extinction_coef 0.00548(19)
_refine_ls_extinction_expression Fc^*^=kFc[1+0.001xFc^2^\l^3^/sin(2\q)]^-1/4^
_refine_ls_extinction_method SHELXL
_refine_ls_goodness_of_fit_ref 1.076
_refine_ls_hydrogen_treatment mixed
_refine_ls_matrix_type full
_refine_ls_number_parameters 295
_refine_ls_number_reflns 4575
_refine_ls_number_restraints 0
_refine_ls_restrained_S_all 1.076
_refine_ls_R_factor_all 0.0289
_refine_ls_R_factor_gt 0.0285
_refine_ls_shift/su_max 0.001
_refine_ls_shift/su_mean 0.000
_refine_ls_structure_factor_coef Fsqd
_refine_ls_weighting_details 'calc w=1/[\s^2^(Fo^2^)+(0.0511P)^2^+0.7375P] where P=(Fo^2^+2Fc^2^)/3'
_refine_ls_weighting_scheme calc
_refine_ls_wR_factor_gt 0.0754
_refine_ls_wR_factor_ref 0.0759
_reflns_number_gt 4471
_reflns_number_total 4575
_reflns_threshold_expression >2\s(I)
_cod_data_source_file c2dt30246b.txt
_cod_data_source_block v134
_cod_depositor_comments
;
The following automatic conversions were performed:

'_symmetry_cell_setting' value 'Triclinic' changed to 'triclinic'
according to /home/saulius/struct/CIF-dictionaries/cif_core.dic
dictionary named 'cif_core.dic' version 2.4.1 from 2010-06-29.

Automatic conversion script
Id: cif_fix_values 1715 2011-07-08 13:25:40Z adriana 
;
_cod_original_cell_volume 1130.27(4)
_cod_original_sg_symbol_H-M P-1
_cod_database_code 7018759

loop_
_symmetry_equiv_pos_as_xyz
'x, y, z'
'-x, -y, -z'

loop_
_atom_site_label
_atom_site_type_symbol
_atom_site_fract_x
_atom_site_fract_y
_atom_site_fract_z
_atom_site_U_iso_or_equiv
_atom_site_adp_type
_atom_site_occupancy
_atom_site_symmetry_multiplicity
_atom_site_calc_flag
_atom_site_refinement_flags
C2 C 0.0197(3) 0.4102(3) 0.2771(2) 0.0372(5) Uani 1 1 d .
C3 C -0.1257(3) 0.5121(3) 0.2580(2) 0.0428(6) Uani 1 1 d .
C5 C -0.0362(5) 0.7154(4) 0.1842(3) 0.0629(10) Uani 1 1 d .
C6 C 0.1138(4) 0.6086(4) 0.2020(3) 0.0507(7) Uani 1 1 d .
C8 C -0.0626(11) 0.8600(6) 0.1430(9) 0.133(3) Uani 1 1 d .
C10 C -0.2550(4) 0.4622(4) 0.2889(3) 0.0560(8) Uani 1 1 d .
H10A H -0.3166 0.4966 0.3476 0.084 Uiso 1 1 calc R
H10B H -0.2203 0.3569 0.3149 0.084 Uiso 1 1 calc R
H10C H -0.3117 0.5009 0.2241 0.084 Uiso 1 1 calc R
C9 C -0.3036(5) 0.7649(6) 0.1944(5) 0.0905(16) Uani 1 1 d .
H9A H -0.3731 0.7146 0.2155 0.136 Uiso 1 1 calc R
H9B H -0.3107 0.8248 0.1162 0.136 Uiso 1 1 calc R
H9C H -0.3259 0.8260 0.2392 0.136 Uiso 1 1 calc R
C7 C 0.2438(6) 0.6595(5) 0.1697(4) 0.0747(12) Uani 1 1 d .
H7A H 0.2334 0.7234 0.2095 0.112 Uiso 1 1 calc R
H7B H 0.2474 0.7117 0.0902 0.112 Uiso 1 1 calc R
H7C H 0.3339 0.5761 0.1888 0.112 Uiso 1 1 calc R
C101 C 0.1318(4) 0.3271(4) 0.5023(3) 0.0501(7) Uani 1 1 d .
C102 C -0.1062(4) 0.2332(4) 0.5140(3) 0.0528(8) Uani 1 1 d .
C103 C 0.1903(4) 0.0389(4) 0.5384(3) 0.0504(7) Uani 1 1 d .
C201 C -0.0674(4) 0.2189(4) 0.1718(3) 0.0568(8) Uani 1 1 d .
C202 C 0.2462(4) 0.0486(4) 0.1920(3) 0.0560(8) Uani 1 1 d .
C203 C 0.1568(4) 0.3434(4) 0.0718(3) 0.0526(8) Uani 1 1 d .
C301 C 0.4327(4) 0.0693(4) 0.3467(3) 0.0533(8) Uani 1 1 d .
C302 C 0.4439(5) 0.3010(6) 0.1506(4) 0.0740(12) Uani 1 1 d .
C303 C 0.4175(4) 0.3257(4) 0.3711(3) 0.0573(8) Uani 1 1 d .
N1 N 0.1364(3) 0.4696(3) 0.24517(19) 0.0393(5) Uani 1 1 d .
N4 N -0.1511(3) 0.6563(3) 0.2132(2) 0.0536(7) Uani 1 1 d .
O101 O 0.1596(4) 0.3896(4) 0.5451(3) 0.0749(8) Uani 1 1 d .
O102 O -0.2124(4) 0.2403(4) 0.5696(3) 0.0844(10) Uani 1 1 d .
O103 O 0.2516(3) -0.0710(3) 0.6010(3) 0.0776(9) Uani 1 1 d .
O201 O -0.1598(4) 0.2130(5) 0.1374(3) 0.0929(11) Uani 1 1 d .
O202 O 0.3311(4) -0.0534(4) 0.1754(4) 0.0899(10) Uani 1 1 d .
O203 O 0.1844(4) 0.4203(4) -0.0137(2) 0.0786(9) Uani 1 1 d .
O301 O 0.5012(4) -0.0519(3) 0.3817(3) 0.0786(8) Uani 1 1 d .
O302 O 0.5174(5) 0.3100(7) 0.0715(3) 0.1329(19) Uani 1 1 d .
O303 O 0.4732(4) 0.3598(4) 0.4200(3) 0.0857(10) Uani 1 1 d .
Ru1 Ru 0.08464(2) 0.22363(2) 0.433074(16) 0.03584(9) Uani 1 1 d .
Ru2 Ru 0.10766(2) 0.22447(2) 0.214488(17) 0.03801(9) Uani 1 1 d .
Ru3 Ru 0.32108(2) 0.27120(3) 0.288441(18) 0.04067(9) Uani 1 1 d .
H8A H -0.145(10) 0.917(10) 0.155(8) 0.16(4) Uiso 1 1 d .
H8B H 0.032(10) 0.895(9) 0.121(7) 0.16(3) Uiso 1 1 d .
H100 H 0.078(4) 0.127(4) 0.351(3) 0.050 Uiso 1 1 d .

loop_
_atom_site_aniso_label
_atom_site_aniso_U_11
_atom_site_aniso_U_22
_atom_site_aniso_U_33
_atom_site_aniso_U_23
_atom_site_aniso_U_13
_atom_site_aniso_U_12
C2 0.0405(14) 0.0361(13) 0.0313(12) -0.0088(10) -0.0012(10) -0.0127(11)
C3 0.0461(15) 0.0469(16) 0.0285(12) -0.0133(11) -0.0004(11) -0.0099(13)
C5 0.080(3) 0.0388(17) 0.057(2) -0.0134(15) 0.0007(18) -0.0128(17)
C6 0.071(2) 0.0453(17) 0.0382(15) -0.0115(12) 0.0019(14) -0.0278(16)
C8 0.130(6) 0.045(3) 0.189(9) -0.015(4) 0.001(6) -0.024(3)
C10 0.0394(16) 0.069(2) 0.0468(17) -0.0149(15) -0.0023(13) -0.0114(15)
C9 0.067(3) 0.066(3) 0.098(4) -0.023(2) -0.017(2) 0.018(2)
C7 0.098(3) 0.064(2) 0.072(3) -0.015(2) 0.005(2) -0.053(2)
C101 0.0562(18) 0.0597(19) 0.0344(14) -0.0181(13) -0.0014(12) -0.0189(15)
C102 0.0557(19) 0.0577(19) 0.0395(16) -0.0098(14) 0.0023(14) -0.0236(16)
C103 0.0485(17) 0.0521(18) 0.0446(16) -0.0071(14) -0.0067(13) -0.0188(15)
C201 0.060(2) 0.063(2) 0.0546(19) -0.0222(16) -0.0113(16) -0.0232(17)
C202 0.060(2) 0.0517(19) 0.059(2) -0.0260(16) -0.0055(16) -0.0146(16)
C203 0.0567(19) 0.064(2) 0.0368(16) -0.0221(15) -0.0036(13) -0.0155(16)
C301 0.0412(16) 0.058(2) 0.0539(19) -0.0234(16) -0.0036(14) -0.0066(15)
C302 0.050(2) 0.102(3) 0.057(2) -0.015(2) 0.0022(17) -0.028(2)
C303 0.0494(18) 0.063(2) 0.061(2) -0.0167(17) -0.0057(15) -0.0244(16)
N1 0.0471(13) 0.0401(12) 0.0329(11) -0.0121(9) 0.0013(9) -0.0196(10)
N4 0.0577(16) 0.0428(14) 0.0441(14) -0.0166(11) -0.0050(12) 0.0009(12)
O101 0.089(2) 0.095(2) 0.0679(17) -0.0519(17) -0.0042(15) -0.0367(17)
O102 0.0628(17) 0.108(3) 0.0676(18) -0.0232(17) 0.0239(15) -0.0358(17)
O103 0.0713(18) 0.0603(16) 0.0738(18) 0.0124(14) -0.0246(15) -0.0203(14)
O201 0.082(2) 0.120(3) 0.106(3) -0.044(2) -0.0313(19) -0.045(2)
O202 0.083(2) 0.0681(19) 0.122(3) -0.059(2) 0.0021(19) -0.0074(16)
O203 0.098(2) 0.094(2) 0.0317(12) -0.0041(13) -0.0008(13) -0.0395(18)
O301 0.0677(18) 0.0609(18) 0.088(2) -0.0277(15) -0.0158(16) 0.0041(15)
O302 0.077(2) 0.215(5) 0.072(2) -0.033(3) 0.038(2) -0.054(3)
O303 0.081(2) 0.106(3) 0.099(2) -0.041(2) -0.0194(18) -0.049(2)
Ru1 0.03959(14) 0.03848(14) 0.02764(12) -0.00872(9) -0.00083(8) -0.01499(10)
Ru2 0.04285(14) 0.04045(14) 0.03279(13) -0.01485(9) -0.00359(9) -0.01379(10)
Ru3 0.03464(14) 0.04849(15) 0.03777(14) -0.01341(10) -0.00039(9) -0.01563(10)

loop_
_atom_type_symbol
_atom_type_description
_atom_type_scat_dispersion_real
_atom_type_scat_dispersion_imag
_atom_type_scat_source
C C 0.0181 0.0091 'International Tables Vol C Tables 4.2.6.8 and 6.1.1.4'
H H 0.0000 0.0000 'International Tables Vol C Tables 4.2.6.8 and 6.1.1.4'
N N 0.0311 0.0180 'International Tables Vol C Tables 4.2.6.8 and 6.1.1.4'
O O 0.0492 0.0322 'International Tables Vol C Tables 4.2.6.8 and 6.1.1.4'
Ru Ru 0.0552 3.2960 'International Tables Vol C Tables 4.2.6.8 and 6.1.1.4'

loop_
_geom_angle_atom_site_label_1
_geom_angle_atom_site_label_2
_geom_angle_atom_site_label_3
_geom_angle
C3 C2 N1 116.4(3)
C3 C2 Ru1 124.2(2)
N1 C2 Ru1 105.62(18)
C3 C2 Ru2 121.6(2)
N1 C2 Ru2 103.39(18)
Ru1 C2 Ru2 78.65(9)
N4 C3 C2 120.8(3)
N4 C3 C10 118.4(3)
C2 C3 C10 120.8(3)
C8 C5 N4 122.7(6)
C8 C5 C6 121.6(6)
N4 C5 C6 115.7(3)
N1 C6 C5 120.6(3)
N1 C6 C7 119.5(4)
C5 C6 C7 120.0(3)
C5 C8 H8A 119(7)
C5 C8 H8B 117(5)
H8A C8 H8B 120(8)
C3 C10 H10A 109.5
C3 C10 H10B 109.5
H10A C10 H10B 109.5
C3 C10 H10C 109.5
H10A C10 H10C 109.5
H10B C10 H10C 109.5
N4 C9 H9A 109.5
N4 C9 H9B 109.5
H9A C9 H9B 109.5
N4 C9 H9C 109.5
H9A C9 H9C 109.5
H9B C9 H9C 109.5
C6 C7 H7A 109.5
C6 C7 H7B 109.5
H7A C7 H7B 109.5
C6 C7 H7C 109.5
H7A C7 H7C 109.5
H7B C7 H7C 109.5
O101 C101 Ru1 179.4(3)
O102 C102 Ru1 173.1(4)
O103 C103 Ru1 179.3(3)
O201 C201 Ru2 172.8(4)
O202 C202 Ru2 177.6(4)
O203 C203 Ru2 177.4(3)
O301 C301 Ru3 179.3(3)
O302 C302 Ru3 176.0(6)
O303 C303 Ru3 179.1(4)
C6 N1 C2 123.6(3)
C6 N1 Ru3 137.2(2)
C2 N1 Ru3 99.17(17)
C3 N4 C5 122.8(3)
C3 N4 C9 121.5(4)
C5 N4 C9 115.7(3)
C101 Ru1 C103 91.93(15)
C101 Ru1 C102 96.09(15)
C103 Ru1 C102 94.15(14)
C101 Ru1 C2 94.74(13)
C103 Ru1 C2 162.24(13)
C102 Ru1 C2 101.48(12)
C101 Ru1 Ru3 82.37(10)
C103 Ru1 Ru3 98.46(10)
C102 Ru1 Ru3 167.34(10)
C2 Ru1 Ru3 66.26(7)
C101 Ru1 Ru2 135.47(10)
C103 Ru1 Ru2 114.40(11)
C102 Ru1 Ru2 115.77(11)
C2 Ru1 Ru2 50.81(7)
Ru3 Ru1 Ru2 59.637(8)
C101 Ru1 H100 167.3(12)
C103 Ru1 H100 87.9(12)
C102 Ru1 H100 96.6(12)
C2 Ru1 H100 82.0(12)
Ru3 Ru1 H100 85.1(12)
Ru2 Ru1 H100 35.5(12)
C203 Ru2 C202 92.82(16)
C203 Ru2 C201 96.07(15)
C202 Ru2 C201 97.52(16)
C203 Ru2 C2 91.39(13)
C202 Ru2 C2 157.67(13)
C201 Ru2 C2 103.83(14)
C203 Ru2 Ru3 85.30(11)
C202 Ru2 Ru3 92.39(11)
C201 Ru2 Ru3 169.91(12)
C2 Ru2 Ru3 66.12(7)
C203 Ru2 Ru1 134.94(11)
C202 Ru2 Ru1 114.22(11)
C201 Ru2 Ru1 113.98(11)
C2 Ru2 Ru1 50.53(7)
Ru3 Ru2 Ru1 59.558(7)
C203 Ru2 H100 171.4(13)
C202 Ru2 H100 89.5(13)
C201 Ru2 H100 91.8(13)
C2 Ru2 H100 83.4(13)
Ru3 Ru2 H100 86.3(13)
Ru1 Ru2 H100 37.3(13)
C301 Ru3 C303 94.14(16)
C301 Ru3 C302 93.52(19)
C303 Ru3 C302 98.27(19)
C301 Ru3 N1 160.49(13)
C303 Ru3 N1 97.10(14)
C302 Ru3 N1 100.56(16)
C301 Ru3 Ru1 89.48(11)
C303 Ru3 Ru1 102.58(11)
C302 Ru3 Ru1 158.66(14)
N1 Ru3 Ru1 72.55(6)
C301 Ru3 Ru2 93.35(11)
C303 Ru3 Ru2 161.70(12)
C302 Ru3 Ru2 97.90(14)
N1 Ru3 Ru2 71.51(6)
Ru1 Ru3 Ru2 60.805(8)

loop_
_geom_bond_atom_site_label_1
_geom_bond_atom_site_label_2
_geom_bond_distance
C2 C3 1.406(4)
C2 N1 1.432(4)
C2 Ru1 2.190(3)
C2 Ru2 2.199(3)
C3 N4 1.337(4)
C3 C10 1.487(5)
C5 C8 1.339(7)
C5 N4 1.416(6)
C5 C6 1.454(6)
C6 N1 1.293(4)
C6 C7 1.498(5)
C8 H8A 0.82(9)
C8 H8B 1.08(9)
C10 H10A 0.9600
C10 H10B 0.9600
C10 H10C 0.9600
C9 N4 1.479(5)
C9 H9A 0.9600
C9 H9B 0.9600
C9 H9C 0.9600
C7 H7A 0.9600
C7 H7B 0.9600
C7 H7C 0.9600
C101 O101 1.141(4)
C101 Ru1 1.880(3)
C102 O102 1.132(4)
C102 Ru1 1.934(3)
C103 O103 1.131(4)
C103 Ru1 1.910(3)
C201 O201 1.121(5)
C201 Ru2 1.939(4)
C202 O202 1.137(5)
C202 Ru2 1.905(4)
C203 O203 1.143(4)
C203 Ru2 1.878(4)
C301 O301 1.134(5)
C301 Ru3 1.884(4)
C302 O302 1.118(5)
C302 Ru3 1.924(4)
C303 O303 1.141(5)
C303 Ru3 1.922(4)
N1 Ru3 2.117(3)
Ru1 Ru3 2.7471(3)
Ru1 Ru2 2.7816(3)
Ru1 H100 1.76(4)
Ru2 Ru3 2.7493(3)
Ru2 H100 1.69(4)
